data_4116666
loop_
_publ_author_name
'Lutz Fitjer'
'Christoph Steeneck'
'Said Gaini-Rahimi'
'Ulrike Schr\"oder'
'Karl Justus'
'Peter Puder'
'Martin Dittmer'
'Carla Hassler'
'J\"org Weiser'
'Mathias Noltemeyer'
'Markus Teichert'

_publ_section_title
;
 A New Rotane Family: Synthesis, Structure, Conformation, and Dynamics of
 [3.4]-, [4.4]-, [5.4]-, and [6.4]Rotane1
;
_journal_name_full 'Journal of the American Chemical Society'
_journal_page_first 317
_journal_page_last 328
_journal_paper_doi 10.1021/ja973118x
_journal_volume 120
_journal_year 1998
_chemical_formula_sum 'C20 H30'
_chemical_formula_weight 270.44
_chemical_name_systematic
;
 ?
;
_space_group_IT_number 15
_symmetry_cell_setting monoclinic
_symmetry_space_group_name_Hall '-C 2yc'
_symmetry_space_group_name_H-M 'C 1 2/c 1'
_atom_sites_solution_hydrogens geom
_atom_sites_solution_primary direct
_atom_sites_solution_secondary difmap
_audit_creation_method SHELXL-97
_cell_angle_alpha 90.00
_cell_angle_beta 102.96(3)
_cell_angle_gamma 90.00
_cell_formula_units_Z 8
_cell_length_a 22.859(5)
_cell_length_b 9.513(2)
_cell_length_c 14.725(3)
_cell_measurement_reflns_used 8192
_cell_measurement_temperature 133(2)
_cell_measurement_theta_max 27.93
_cell_measurement_theta_min 2.33
_cell_volume 3120.5(12)
_computing_cell_refinement 'Siemens SAINT (V. 4.050, Siemens 1996)'
_computing_data_collection 'Siemens SMART (V. 4.050, Siemens 1996)'
_computing_data_reduction 'Siemens SAINT (V. 4.050, Siemens 1996)'
_computing_molecular_graphics 'Siemens SHELXTL (V. 5.06)'
_computing_publication_material 'SHELXL-97 (Sheldrick, 1997)'
_computing_structure_refinement 'SHELXL-97 (Sheldrick, 1997)'
_computing_structure_solution 'SHELXS-97 (Sheldrick, 1990)'
_diffrn_ambient_temperature 133(2)
_diffrn_detector_area_resol_mean '8.192 pixels/mm'
_diffrn_measurement_device_type
;
 Stoe-Siemens-Huber four circle diffractometer
;
_diffrn_measurement_method 'phi scan'
_diffrn_radiation_monochromator graphite
_diffrn_radiation_source 'fine-focus sealed tube'
_diffrn_radiation_type MoK\a
_diffrn_radiation_wavelength 0.71073
_diffrn_reflns_av_R_equivalents 0.0284
_diffrn_reflns_av_sigmaI/netI 0.0206
_diffrn_reflns_limit_h_max 29
_diffrn_reflns_limit_h_min -30
_diffrn_reflns_limit_k_max 12
_diffrn_reflns_limit_k_min 0
_diffrn_reflns_limit_l_max 19
_diffrn_reflns_limit_l_min 0
_diffrn_reflns_number 19601
_diffrn_reflns_theta_max 27.93
_diffrn_reflns_theta_min 2.33
_exptl_absorpt_coefficient_mu 0.064
_exptl_absorpt_correction_T_max 0.9780
_exptl_absorpt_correction_T_min 0.9627
_exptl_absorpt_correction_type semiempirical
_exptl_crystal_colour colourless
_exptl_crystal_density_diffrn 1.151
_exptl_crystal_description blocks
_exptl_crystal_F_000 1200
_exptl_crystal_size_max 0.60
_exptl_crystal_size_mid 0.50
_exptl_crystal_size_min 0.35
_refine_diff_density_max 0.339
_refine_diff_density_min -0.192
_refine_diff_density_rms 0.040
_refine_ls_extinction_coef 0.0016(3)
_refine_ls_extinction_expression Fc^*^=kFc[1+0.001xFc^2^\l^3^/sin(2\q)]^-1/4^
_refine_ls_extinction_method SHELXL
_refine_ls_goodness_of_fit_ref 1.055
_refine_ls_hydrogen_treatment mixed
_refine_ls_matrix_type full
_refine_ls_number_parameters 303
_refine_ls_number_reflns 3722
_refine_ls_number_restraints 135
_refine_ls_restrained_S_all 1.040
_refine_ls_R_factor_all 0.0646
_refine_ls_R_factor_gt 0.0496
_refine_ls_shift/su_max 0.000
_refine_ls_shift/su_mean 0.000
_refine_ls_structure_factor_coef Fsqd
_refine_ls_weighting_details 'w=1/[\s^2^(Fo^2^)+(0.0454P)^2^+3.1424P] where P=(Fo^2^+2Fc^2^)/3'
_refine_ls_weighting_scheme calc
_refine_ls_wR_factor_gt 0.1121
_refine_ls_wR_factor_ref 0.1228
_reflns_number_gt 3062
_reflns_number_total 3722
_reflns_threshold_expression >2sigma(I)
_cod_data_source_file ja973118x_3.cif
_cod_data_source_block 7
_cod_depositor_comments
;
The following automatic conversions were performed:

'_refine_ls_weighting_scheme' value 'calc
w=1/[\s^2^(Fo^2^)+(0.0454P)^2^+3.1424P] where P=(Fo^2^+2Fc^2^)/3' was
changed to 'calc'. New tag '_refine_ls_weighting_details' was
created. The value of the new tag was set to
'w=1/[\s^2^(Fo^2^)+(0.0454P)^2^+3.1424P] where P=(Fo^2^+2Fc^2^)/3'.

Automatic conversion script
Id: cif_fix_values 3143 2015-03-26 13:38:13Z robertas 
;
_cod_original_cell_volume 3120.5(11)
_cod_original_sg_symbol_H-M 'C 2/c'
_cod_database_code 4116666

loop_
_symmetry_equiv_pos_as_xyz
'x, y, z'
'-x, y, -z+1/2'
'x+1/2, y+1/2, z'
'-x+1/2, y+1/2, -z+1/2'
'-x, -y, -z'
'x, -y, z-1/2'
'-x+1/2, -y+1/2, -z'
'x+1/2, -y+1/2, z-1/2'

loop_
_atom_site_label
_atom_site_type_symbol
_atom_site_fract_x
_atom_site_fract_y
_atom_site_fract_z
_atom_site_U_iso_or_equiv
_atom_site_adp_type
_atom_site_occupancy
_atom_site_calc_flag
_atom_site_refinement_flags
C1 C 0.12942(6) 0.84868(13) 0.13321(9) 0.0264(3) Uani 1 d .
C2 C 0.09126(8) 0.98460(16) 0.13339(12) 0.0421(4) Uani 1 d D
H2A H 0.0898(8) 1.0185(19) 0.1969(9) 0.052(5) Uiso 1 d D
H2B H 0.0499(6) 0.9762(19) 0.0948(10) 0.043(5) Uiso 1 d D
C3 C 0.14072(10) 1.07039(17) 0.10274(14) 0.0528(5) Uani 1 d D
H3A H 0.1501(10) 1.1644(19) 0.1333(12) 0.072(7) Uiso 1 d D
H3B H 0.1316(8) 1.0834(19) 0.0324(9) 0.054(5) Uiso 1 d D
C4 C 0.18421(8) 0.95015(17) 0.13700(12) 0.0405(4) Uani 1 d D
H4A H 0.2070(7) 0.9679(19) 0.2033(9) 0.046(5) Uiso 1 d D
H4B H 0.2145(7) 0.9231(19) 0.0985(10) 0.049(5) Uiso 1 d D
C5 C 0.13441(5) 0.73767(13) 0.21421(8) 0.0226(3) Uani 1 d .
C6 C 0.10409(7) 0.77848(16) 0.29518(10) 0.0322(3) Uani 1 d D
H6A H 0.0918(7) 0.6911(14) 0.3244(11) 0.038(4) Uiso 1 d D
H6B H 0.0686(7) 0.8444(15) 0.2806(11) 0.039(4) Uiso 1 d D
C7 C 0.16474(8) 0.83585(17) 0.35004(11) 0.0387(4) Uani 1 d D
H7A H 0.1751(8) 0.8196(18) 0.4194(10) 0.051(5) Uiso 1 d D
H7B H 0.1694(8) 0.9388(15) 0.3372(11) 0.043(5) Uiso 1 d D
C8 C 0.19565(6) 0.74520(16) 0.28794(10) 0.0314(3) Uani 1 d D
H8A H 0.2071(7) 0.6509(14) 0.3165(11) 0.038(4) Uiso 1 d D
H8B H 0.2310(7) 0.7866(16) 0.2672(11) 0.044(5) Uiso 1 d D
C9 C 0.11738(5) 0.59555(13) 0.16584(8) 0.0208(2) Uani 1 d .
C10 C 0.04983(6) 0.55154(14) 0.15257(10) 0.0274(3) Uani 1 d D
H10A H 0.0286(6) 0.5330(16) 0.0868(8) 0.029(4) Uiso 1 d D
H10B H 0.0249(7) 0.6157(17) 0.1819(10) 0.043(5) Uiso 1 d D
C11 C 0.06894(7) 0.41754(18) 0.21014(12) 0.0419(4) Uani 1 d D
H11A H 0.0588(9) 0.3301(19) 0.1721(12) 0.069(6) Uiso 1 d D
H11B H 0.0549(10) 0.407(2) 0.2696(11) 0.078(7) Uiso 1 d D
C12 C 0.13517(6) 0.45886(14) 0.22351(9) 0.0260(3) Uani 1 d D
H12A H 0.1601(7) 0.3919(16) 0.1960(10) 0.039(4) Uiso 1 d D
H12B H 0.1558(7) 0.4768(17) 0.2900(9) 0.037(4) Uiso 1 d D
C13 C 0.13826(5) 0.61244(13) 0.07489(8) 0.0214(3) Uani 1 d .
C14 C 0.12715(6) 0.48761(15) 0.00497(9) 0.0293(3) Uani 1 d D
H14A H 0.1091(7) 0.5185(17) -0.0600(9) 0.039(4) Uiso 1 d D
H14B H 0.1022(7) 0.4091(16) 0.0221(11) 0.043(5) Uiso 1 d D
C15 C 0.19500(7) 0.45670(16) 0.02585(10) 0.0352(3) Uani 1 d D
H15A H 0.2140(8) 0.4549(19) -0.0278(10) 0.052(5) Uiso 1 d D
H15B H 0.2071(8) 0.3679(17) 0.0647(11) 0.057(6) Uiso 1 d D
C16 C 0.20733(6) 0.59184(14) 0.08551(9) 0.0264(3) Uani 1 d D
H16A H 0.2265(7) 0.6667(16) 0.0552(10) 0.038(4) Uiso 1 d D
H16B H 0.2318(7) 0.5778(16) 0.1514(9) 0.033(4) Uiso 1 d D
C17 C 0.11398(5) 0.75804(13) 0.04158(9) 0.0231(3) Uani 1 d .
C18 C 0.04686(6) 0.76282(16) -0.01352(10) 0.0331(3) Uani 1 d D
H18A H 0.0343(7) 0.6697(15) -0.0428(11) 0.038(4) Uiso 1 d D
H18B H 0.0165(7) 0.7956(17) 0.0219(11) 0.043(5) Uiso 1 d D
C19 C 0.06482(7) 0.86223(18) -0.08549(11) 0.0394(4) Uani 1 d D
H19A H 0.0469(8) 0.8427(17) -0.1528(10) 0.046(5) Uiso 1 d D
H19B H 0.0589(8) 0.9626(15) -0.0717(11) 0.044(5) Uiso 1 d D
C20 C 0.13073(7) 0.81845(16) -0.04779(10) 0.0320(3) Uani 1 d D
H20A H 0.1423(7) 0.7409(14) -0.0853(10) 0.036(4) Uiso 1 d D
H20B H 0.1615(7) 0.8946(14) -0.0400(11) 0.035(4) Uiso 1 d D

loop_
_atom_site_aniso_label
_atom_site_aniso_U_11
_atom_site_aniso_U_22
_atom_site_aniso_U_33
_atom_site_aniso_U_23
_atom_site_aniso_U_13
_atom_site_aniso_U_12
C1 0.0291(6) 0.0207(6) 0.0313(7) -0.0010(5) 0.0108(5) -0.0015(5)
C2 0.0560(10) 0.0277(7) 0.0465(9) 0.0022(7) 0.0199(8) 0.0086(7)
C3 0.0789(13) 0.0251(8) 0.0591(12) -0.0011(7) 0.0254(10) -0.0075(8)
C4 0.0493(9) 0.0322(8) 0.0412(8) -0.0052(7) 0.0130(7) -0.0184(7)
C5 0.0227(6) 0.0218(6) 0.0240(6) -0.0033(5) 0.0069(5) -0.0014(5)
C6 0.0377(7) 0.0316(7) 0.0314(7) -0.0051(6) 0.0166(6) -0.0001(6)
C7 0.0498(9) 0.0375(8) 0.0289(7) -0.0119(6) 0.0093(6) -0.0038(7)
C8 0.0295(7) 0.0326(7) 0.0299(7) -0.0081(6) 0.0017(5) -0.0028(6)
C9 0.0198(5) 0.0205(6) 0.0219(6) 0.0000(4) 0.0044(4) -0.0019(4)
C10 0.0223(6) 0.0291(7) 0.0308(7) 0.0030(5) 0.0059(5) -0.0045(5)
C11 0.0352(8) 0.0398(9) 0.0467(9) 0.0170(7) 0.0007(7) -0.0120(7)
C12 0.0291(6) 0.0234(6) 0.0257(6) 0.0032(5) 0.0065(5) -0.0009(5)
C13 0.0212(6) 0.0222(6) 0.0203(6) -0.0016(5) 0.0038(4) -0.0013(5)
C14 0.0364(7) 0.0267(7) 0.0236(6) -0.0039(5) 0.0042(5) -0.0008(6)
C15 0.0407(8) 0.0345(8) 0.0323(7) -0.0073(6) 0.0119(6) 0.0059(6)
C16 0.0240(6) 0.0299(7) 0.0264(6) -0.0010(5) 0.0085(5) 0.0021(5)
C17 0.0220(6) 0.0230(6) 0.0246(6) 0.0025(5) 0.0054(5) -0.0014(5)
C18 0.0265(7) 0.0329(7) 0.0365(8) 0.0088(6) -0.0004(6) -0.0010(6)
C19 0.0415(8) 0.0383(8) 0.0345(8) 0.0124(7) 0.0008(6) 0.0007(7)
C20 0.0366(7) 0.0309(7) 0.0297(7) 0.0061(6) 0.0098(6) -0.0002(6)

loop_
_atom_type_symbol
_atom_type_description
_atom_type_scat_dispersion_real
_atom_type_scat_dispersion_imag
_atom_type_scat_source
C C 0.0033 0.0016 'International Tables Vol C Tables 4.2.6.8 and 6.1.1.4'
H H 0.0000 0.0000 'International Tables Vol C Tables 4.2.6.8 and 6.1.1.4'

loop_
_geom_angle_atom_site_label_1
_geom_angle_atom_site_label_2
_geom_angle_atom_site_label_3
_geom_angle
C2 C1 C4 86.12(12)
C2 C1 C17 115.96(12)
C4 C1 C17 112.99(11)
C2 C1 C5 119.94(11)
C4 C1 C5 117.52(12)
C17 C1 C5 104.23(10)
C3 C2 C1 89.49(12)
C3 C2 H2A 106.6(10)
C1 C2 H2A 114.0(11)
C3 C2 H2B 122.9(10)
C1 C2 H2B 113.2(10)
H2A C2 H2B 109.5(12)
C4 C3 C2 88.43(12)
C4 C3 H3A 117.5(13)
C2 C3 H3A 116.0(12)
C4 C3 H3B 113.4(11)
C2 C3 H3B 111.5(11)
H3A C3 H3B 108.9(13)
C3 C4 C1 89.65(13)
C3 C4 H4A 110.5(10)
C1 C4 H4A 111.7(10)
C3 C4 H4B 118.6(10)
C1 C4 H4B 117.4(10)
H4A C4 H4B 108.2(12)
C9 C5 C6 117.66(10)
C9 C5 C8 117.05(10)
C6 C5 C8 86.57(10)
C9 C5 C1 105.69(10)
C6 C5 C1 116.29(11)
C8 C5 C1 113.24(11)
C7 C6 C5 89.25(10)
C7 C6 H6A 112.0(9)
C5 C6 H6A 109.7(9)
C7 C6 H6B 118.5(9)
C5 C6 H6B 117.8(9)
H6A C6 H6B 108.4(11)
C8 C7 C6 88.23(10)
C8 C7 H7A 118.8(10)
C6 C7 H7A 117.2(10)
C8 C7 H7B 110.6(10)
C6 C7 H7B 111.5(10)
H7A C7 H7B 109.2(12)
C7 C8 C5 88.82(11)
C7 C8 H8A 111.4(9)
C5 C8 H8A 111.0(9)
C7 C8 H8B 117.9(10)
C5 C8 H8B 117.4(10)
H8A C8 H8B 109.0(12)
C13 C9 C5 102.55(9)
C13 C9 C12 118.12(10)
C5 C9 C12 118.29(10)
C13 C9 C10 114.27(10)
C5 C9 C10 115.62(10)
C12 C9 C10 88.54(9)
C11 C10 C9 90.15(10)
C11 C10 H10A 113.9(9)
C9 C10 H10A 114.7(9)
C11 C10 H10B 112.8(10)
C9 C10 H10B 115.1(10)
H10A C10 H10B 109.2(11)
C12 C11 C10 90.48(10)
C12 C11 H11A 112.5(12)
C10 C11 H11A 112.2(12)
C12 C11 H11B 114.4(13)
C10 C11 H11B 117.1(13)
H11A C11 H11B 109.2(15)
C11 C12 C9 90.83(10)
C11 C12 H12A 114.9(9)
C9 C12 H12A 114.5(10)
C11 C12 H12B 113.9(9)
C9 C12 H12B 113.5(9)
H12A C12 H12B 108.5(11)
C9 C13 C17 102.35(9)
C9 C13 C14 117.61(10)
C17 C13 C14 119.02(10)
C9 C13 C16 113.96(10)
C17 C13 C16 115.51(10)
C14 C13 C16 88.96(10)
C15 C14 C13 90.34(10)
C15 C14 H14A 115.4(9)
C13 C14 H14A 112.4(10)
C15 C14 H14B 114.3(10)
C13 C14 H14B 114.7(10)
H14A C14 H14B 108.9(12)
C14 C15 C16 90.10(10)
C14 C15 H15A 116.7(10)
C16 C15 H15A 114.4(11)
C14 C15 H15B 113.8(11)
C16 C15 H15B 112.1(11)
H15A C15 H15B 108.8(13)
C15 C16 C13 89.77(10)
C15 C16 H16A 112.5(9)
C13 C16 H16A 113.8(9)
C15 C16 H16B 115.2(9)
C13 C16 H16B 116.1(9)
H16A C16 H16B 108.6(11)
C13 C17 C20 117.62(11)
C13 C17 C18 115.75(10)
C20 C17 C18 87.11(10)
C13 C17 C1 103.04(10)
C20 C17 C1 118.11(11)
C18 C17 C1 115.68(11)
C19 C18 C17 89.60(10)
C19 C18 H18A 110.0(9)
C17 C18 H18A 110.5(9)
C19 C18 H18B 119.1(10)
C17 C18 H18B 116.7(9)
H18A C18 H18B 109.5(12)
C20 C19 C18 88.63(11)
C20 C19 H19A 117.1(10)
C18 C19 H19A 117.0(10)
C20 C19 H19B 110.7(10)
C18 C19 H19B 112.4(10)
H19A C19 H19B 109.7(12)
C19 C20 C17 89.91(11)
C19 C20 H20A 111.2(9)
C17 C20 H20A 110.0(9)
C19 C20 H20B 116.9(9)
C17 C20 H20B 118.0(9)
H20A C20 H20B 109.5(11)

loop_
_geom_bond_atom_site_label_1
_geom_bond_atom_site_label_2
_geom_bond_distance
C1 C2 1.560(2)
C1 C4 1.5723(19)
C1 C17 1.5732(18)
C1 C5 1.5780(18)
C2 C3 1.542(3)
C2 H2A 0.998(13)
C2 H2B 0.992(13)
C3 C4 1.525(3)
C3 H3A 1.003(15)
C3 H3B 1.017(13)
C4 H4A 1.012(13)
C4 H4B 1.021(13)
C5 C9 1.5370(17)
C5 C6 1.5567(17)
C5 C8 1.5690(19)
C6 C7 1.540(2)
C6 H6A 1.005(12)
C6 H6B 1.009(12)
C7 C8 1.539(2)
C7 H7A 1.007(13)
C7 H7B 1.008(13)
C8 H8A 1.001(13)
C8 H8B 1.007(13)
C9 C13 1.5278(17)
C9 C12 1.5564(17)
C9 C10 1.5691(17)
C10 C11 1.539(2)
C10 H10A 0.997(12)
C10 H10B 0.997(13)
C11 C12 1.534(2)
C11 H11A 1.000(14)
C11 H11B 1.002(15)
C12 H12A 0.999(12)
C12 H12B 1.001(12)
C13 C17 1.5313(17)
C13 C14 1.5548(17)
C13 C16 1.5636(17)
C14 C15 1.540(2)
C14 H14A 0.997(12)
C14 H14B 1.007(13)
C15 C16 1.5469(19)
C15 H15A 0.983(13)
C15 H15B 1.023(14)
C16 H16A 0.994(12)
C16 H16B 1.015(12)
C17 C20 1.5602(18)
C17 C18 1.5672(18)
C18 C19 1.543(2)
C18 H18A 0.998(13)
C18 H18B 1.006(13)
C19 C20 1.542(2)
C19 H19A 1.001(13)
C19 H19B 0.992(13)
C20 H20A 0.993(12)
C20 H20B 0.999(12)

loop_
_geom_torsion_atom_site_label_1
_geom_torsion_atom_site_label_2
_geom_torsion_atom_site_label_3
_geom_torsion_atom_site_label_4
_geom_torsion
C4 C1 C2 C3 18.56(13)
C17 C1 C2 C3 -95.17(14)
C5 C1 C2 C3 138.25(13)
C1 C2 C3 C4 -19.11(13)
C2 C3 C4 C1 18.96(12)
C2 C1 C4 C3 -18.76(12)
C17 C1 C4 C3 97.84(13)
C5 C1 C4 C3 -140.68(13)
C2 C1 C5 C9 127.79(13)
C4 C1 C5 C9 -129.97(12)
C17 C1 C5 C9 -4.07(12)
C2 C1 C5 C6 -4.80(17)
C4 C1 C5 C6 97.44(14)
C17 C1 C5 C6 -136.65(11)
C2 C1 C5 C8 -102.81(14)
C4 C1 C5 C8 -0.57(16)
C17 C1 C5 C8 125.34(11)
C9 C5 C6 C7 138.74(12)
C8 C5 C6 C7 19.86(11)
C1 C5 C6 C7 -94.42(13)
C5 C6 C7 C8 -20.23(11)
C6 C7 C8 C5 20.07(11)
C9 C5 C8 C7 -139.31(11)
C6 C5 C8 C7 -19.87(11)
C1 C5 C8 C7 97.33(12)
C6 C5 C9 C13 162.52(11)
C8 C5 C9 C13 -96.43(12)
C1 C5 C9 C13 30.71(12)
C6 C5 C9 C12 -65.55(15)
C8 C5 C9 C12 35.50(15)
C1 C5 C9 C12 162.64(10)
C6 C5 C9 C10 37.51(15)
C8 C5 C9 C10 138.56(12)
C1 C5 C9 C10 -94.30(12)
C13 C9 C10 C11 120.53(12)
C5 C9 C10 C11 -120.75(12)
C12 C9 C10 C11 0.15(11)
C9 C10 C11 C12 -0.15(11)
C10 C11 C12 C9 0.15(11)
C13 C9 C12 C11 -117.06(12)
C5 C9 C12 C11 118.37(12)
C10 C9 C12 C11 -0.15(11)
C5 C9 C13 C17 -46.39(11)
C12 C9 C13 C17 -178.42(10)
C10 C9 C13 C17 79.50(12)
C5 C9 C13 C14 -178.84(10)
C12 C9 C13 C14 49.13(15)
C10 C9 C13 C14 -52.94(15)
C5 C9 C13 C16 79.04(12)
C12 C9 C13 C16 -52.99(14)
C10 C9 C13 C16 -155.06(11)
C9 C13 C14 C15 -109.84(12)
C17 C13 C14 C15 125.68(12)
C16 C13 C14 C15 6.83(10)
C13 C14 C15 C16 -6.90(10)
C14 C15 C16 C13 6.87(10)
C9 C13 C16 C15 113.14(11)
C17 C13 C16 C15 -128.73(11)
C14 C13 C16 C15 -6.80(10)
C9 C13 C17 C20 175.50(11)
C14 C13 C17 C20 -52.89(15)
C16 C13 C17 C20 51.10(15)
C9 C13 C17 C18 -83.60(12)
C14 C13 C17 C18 48.01(16)
C16 C13 C17 C18 151.99(11)
C9 C13 C17 C1 43.67(11)
C14 C13 C17 C1 175.27(10)
C16 C13 C17 C1 -80.74(12)
C2 C1 C17 C13 -158.14(11)
C4 C1 C17 C13 104.68(12)
C5 C1 C17 C13 -24.03(12)
C2 C1 C17 C20 70.31(15)
C4 C1 C17 C20 -26.86(16)
C5 C1 C17 C20 -155.57(11)
C2 C1 C17 C18 -30.83(16)
C4 C1 C17 C18 -128.01(13)
C5 C1 C17 C18 103.28(12)
C13 C17 C18 C19 -135.67(12)
C20 C17 C18 C19 -16.27(11)
C1 C17 C18 C19 103.68(13)
C17 C18 C19 C20 16.46(11)
C18 C19 C20 C17 -16.53(11)
C13 C17 C20 C19 133.96(12)
C18 C17 C20 C19 16.29(11)
C1 C17 C20 C19 -101.42(13)
C1 C2 C4 C3 153.49(17)
C5 C6 C8 C7 151.76(15)
C9 C10 C12 C11 179.79(16)
C13 C14 C16 C15 170.33(15)
C17 C18 C20 C19 -156.94(16)

loop_
_cod_related_entry_id
_cod_related_entry_database
_cod_related_entry_code
1 ChemSpider 30660573
